data_4067132
loop_
_publ_author_name
'Schuecker, Raffael'
'Weissensteiner, Walter'
'Mereiter, Kurt'
'Lotz, Matthias'
'Spindler, Felix'

_publ_section_title
;
 Synthesis of Ferrocenyl Diphosphine Ligands: Substitution of \a-Methoxy
 or \a-Dimethylamino Groups by Phosphines. Retention versus Inversion: A
 Stereochemical Study
;
_journal_issue 23
_journal_name_full Organometallics
_journal_page_first 6443
_journal_paper_doi 10.1021/om100843u
_journal_volume 29
_journal_year 2010
_chemical_absolute_configuration ad
_chemical_formula_moiety 'C48 H38 Cl2 F12 Fe P2 Pd Si, C H Cl3'
_chemical_formula_sum 'C49 H39 Cl5 F12 Fe P2 Pd Si'
_chemical_formula_weight 1285.33
_chemical_name_common '1346 [PdCl2((R,S~Fc~)-3b)].CHCl~3~'
_chemical_name_systematic
; 
Dichloro[(R,S~Fc~)-1-trimethylsilyl-2-
[\a-(bis(3,5-bistrifluoromethylphenyl))phosphino-\kP)-
(2-diphenylphosphinophenyl)methyl-\kP]-ferrocene-P,P] palladium
trichloromethane solvate, [PdCl2((R,S~Fc~)-3b)].CHCl~3~
;
_space_group_IT_number 4
_symmetry_cell_setting monoclinic
_symmetry_space_group_name_Hall 'P 2yb'
_symmetry_space_group_name_H-M 'P 1 21 1'
_atom_sites_solution_hydrogens geom
_atom_sites_solution_primary direct
_atom_sites_solution_secondary difmap
_audit_creation_method SHELXL-97
_cell_angle_alpha 90.00
_cell_angle_beta 95.214(2)
_cell_angle_gamma 90.00
_cell_formula_units_Z 2
_cell_length_a 10.7270(16)
_cell_length_b 13.3092(19)
_cell_length_c 18.395(3)
_cell_measurement_reflns_used 7595
_cell_measurement_temperature 100(2)
_cell_measurement_theta_max 29.37
_cell_measurement_theta_min 2.44
_cell_volume 2615.3(7)
_computing_cell_refinement 'Bruker SAINT'
_computing_data_collection 'Bruker SMART'
_computing_data_reduction 'Bruker SAINT, SADABS, XPREP'
_computing_molecular_graphics 'Bruker SHELXTL'
_computing_publication_material 'Bruker SHELXTL'
_computing_structure_refinement 'SHELXL-97 (Sheldrick, 2008)'
_computing_structure_solution 'SHELXS-97 (Sheldrick, 2008)'
_diffrn_ambient_temperature 100(2)
_diffrn_measured_fraction_theta_full 0.998
_diffrn_measured_fraction_theta_max 0.998
_diffrn_measurement_device_type 'Bruker Smart APEX CCD'
_diffrn_measurement_method '\f and \w scans'
_diffrn_radiation_monochromator graphite
_diffrn_radiation_source 'fine-focus sealed tube'
_diffrn_radiation_type MoK\a
_diffrn_radiation_wavelength 0.71073
_diffrn_reflns_av_R_equivalents 0.0429
_diffrn_reflns_av_sigmaI/netI 0.0491
_diffrn_reflns_limit_h_max 15
_diffrn_reflns_limit_h_min -15
_diffrn_reflns_limit_k_max 18
_diffrn_reflns_limit_k_min -18
_diffrn_reflns_limit_l_max 25
_diffrn_reflns_limit_l_min -25
_diffrn_reflns_number 44338
_diffrn_reflns_theta_full 30.00
_diffrn_reflns_theta_max 30.00
_diffrn_reflns_theta_min 2.22
_diffrn_standards_decay_% 0
_exptl_absorpt_coefficient_mu 1.038
_exptl_absorpt_correction_T_max 0.92
_exptl_absorpt_correction_T_min 0.69
_exptl_absorpt_correction_type multi-scan
_exptl_absorpt_process_details 'program SADABS'
_exptl_crystal_colour orange
_exptl_crystal_density_diffrn 1.632
_exptl_crystal_density_method 'not measured'
_exptl_crystal_description plate
_exptl_crystal_F_000 1284
_exptl_crystal_size_max 0.37
_exptl_crystal_size_mid 0.24
_exptl_crystal_size_min 0.08
_refine_diff_density_max 1.103
_refine_diff_density_min -0.753
_refine_diff_density_rms 0.101
_refine_ls_abs_structure_details 'Flack H D (1983), Acta Cryst. A39, 876-881'
_refine_ls_abs_structure_Flack -0.022(15)
_refine_ls_extinction_method none
_refine_ls_goodness_of_fit_ref 1.055
_refine_ls_hydrogen_treatment constr
_refine_ls_matrix_type full
_refine_ls_number_parameters 644
_refine_ls_number_reflns 15197
_refine_ls_number_restraints 271
_refine_ls_restrained_S_all 1.050
_refine_ls_R_factor_all 0.0607
_refine_ls_R_factor_gt 0.0429
_refine_ls_shift/su_max 0.001
_refine_ls_shift/su_mean 0.000
_refine_ls_structure_factor_coef Fsqd
_refine_ls_weighting_details 'calc w=1/[\s^2^(Fo^2^)+(0.0584P)^2^+1.5383P] where P=(Fo^2^+2Fc^2^)/3'
_refine_ls_weighting_scheme calc
_refine_ls_wR_factor_gt 0.1019
_refine_ls_wR_factor_ref 0.1138
_reflns_number_gt 12647
_reflns_number_total 15197
_reflns_threshold_expression >2sigma(I)
_cod_data_source_file om100843u_si_001.cif
_cod_data_source_block PdCl2RSfc-3b
_cod_depositor_comments
;
The following automatic conversions were performed:

'_symmetry_cell_setting' value 'Monoclinic' changed to 'monoclinic'
according to /home/saulius/struct/CIF-dictionaries/cif_core.dic
dictionary named 'cif_core.dic' version 2.4.1 from 2010-06-29.

Automatic conversion script
Id: cif_fix_values 1715 2011-07-08 13:25:40Z adriana 
;
_cod_original_sg_symbol_H-M P2(1)
_cod_database_code 4067132

loop_
_symmetry_equiv_pos_as_xyz
'x, y, z'
'-x, y+1/2, -z'

loop_
_atom_site_label
_atom_site_type_symbol
_atom_site_fract_x
_atom_site_fract_y
_atom_site_fract_z
_atom_site_U_iso_or_equiv
_atom_site_adp_type
_atom_site_occupancy
_atom_site_symmetry_multiplicity
_atom_site_calc_flag
_atom_site_refinement_flags
Pd1 Pd 0.49383(2) 0.24993(2) 0.343253(14) 0.02404(6) Uani 1 1 d U
Fe1 Fe 0.80639(5) 0.60228(4) 0.35825(3) 0.02349(11) Uani 1 1 d U
Cl1 Cl 0.31750(8) 0.20590(8) 0.26420(6) 0.03110(19) Uani 1 1 d U
Cl2 Cl 0.39783(9) 0.18334(7) 0.44119(5) 0.03162(19) Uani 1 1 d U
P1 P 0.56629(8) 0.32818(7) 0.24872(5) 0.02218(17) Uani 1 1 d U
P2 P 0.67856(7) 0.25380(9) 0.41186(5) 0.02353(15) Uani 1 1 d U
Si1 Si 0.74288(11) 0.63609(9) 0.16742(6) 0.0332(2) Uani 1 1 d U
C1 C 0.6884(3) 0.5059(3) 0.29913(18) 0.0205(4) Uani 1 1 d U
C2 C 0.6962(3) 0.5999(3) 0.26031(19) 0.0242(5) Uani 1 1 d U
C3 C 0.6539(3) 0.6762(3) 0.3079(2) 0.0278(5) Uani 1 1 d U
H3 H 0.6483 0.7459 0.2970 0.033 Uiso 1 1 calc R
C4 C 0.6218(3) 0.6311(3) 0.3737(2) 0.0279(6) Uani 1 1 d U
H4 H 0.5910 0.6649 0.4138 0.034 Uiso 1 1 calc R
C5 C 0.6443(3) 0.5258(3) 0.36851(19) 0.0234(5) Uani 1 1 d U
H5 H 0.6319 0.4772 0.4050 0.028 Uiso 1 1 calc R
C6 C 0.9947(4) 0.5855(4) 0.3476(3) 0.0381(7) Uani 1 1 d U
H6 H 1.0306 0.5588 0.3064 0.046 Uiso 1 1 calc R
C7 C 0.9664(4) 0.6879(4) 0.3594(3) 0.0423(8) Uani 1 1 d U
H7 H 0.9806 0.7422 0.3276 0.051 Uiso 1 1 calc R
C8 C 0.9129(4) 0.6949(3) 0.4272(3) 0.0420(8) Uani 1 1 d U
H8 H 0.8846 0.7547 0.4486 0.050 Uiso 1 1 calc R
C9 C 0.9093(4) 0.5983(4) 0.4570(2) 0.0359(7) Uani 1 1 d U
H9 H 0.8781 0.5814 0.5022 0.043 Uiso 1 1 calc R
C10 C 0.9600(4) 0.5299(3) 0.4083(2) 0.0332(7) Uani 1 1 d U
H10 H 0.9690 0.4594 0.4152 0.040 Uiso 1 1 calc R
C11 C 0.7103(3) 0.4045(3) 0.26527(19) 0.0212(5) Uani 1 1 d U
H11 H 0.7357 0.4202 0.2155 0.025 Uiso 1 1 calc R
C12 C 0.8180(3) 0.3414(3) 0.3016(2) 0.0225(6) Uani 1 1 d U
C13 C 0.8165(3) 0.2802(3) 0.3635(2) 0.0227(5) Uani 1 1 d U
C14 C 0.9284(3) 0.2330(3) 0.3908(2) 0.0288(8) Uani 1 1 d U
H14 H 0.9274 0.1900 0.4320 0.035 Uiso 1 1 calc R
C15 C 1.0400(3) 0.2472(4) 0.3598(2) 0.0315(7) Uani 1 1 d U
H15 H 1.1150 0.2169 0.3808 0.038 Uiso 1 1 calc R
C16 C 1.0407(3) 0.3058(3) 0.2979(2) 0.0321(8) Uani 1 1 d U
H16 H 1.1164 0.3152 0.2757 0.039 Uiso 1 1 calc R
C17 C 0.9313(3) 0.3511(3) 0.2681(2) 0.0277(7) Uani 1 1 d U
H17 H 0.9324 0.3893 0.2245 0.033 Uiso 1 1 calc R
C18 C 0.4435(3) 0.4101(3) 0.2052(2) 0.0241(6) Uani 1 1 d U
C19 C 0.3686(3) 0.3744(3) 0.1439(2) 0.0262(6) Uani 1 1 d U
H19 H 0.3882 0.3123 0.1222 0.031 Uiso 1 1 calc R
C20 C 0.2663(3) 0.4297(3) 0.1152(2) 0.0288(6) Uani 1 1 d U
C21 C 0.2371(3) 0.5222(3) 0.1448(2) 0.0285(6) Uani 1 1 d U
H21 H 0.1678 0.5603 0.1241 0.034 Uiso 1 1 calc R
C22 C 0.3111(3) 0.5575(3) 0.2048(2) 0.0257(6) Uani 1 1 d U
C23 C 0.4124(3) 0.5012(3) 0.2360(2) 0.0250(6) Uani 1 1 d U
H23 H 0.4602 0.5254 0.2784 0.030 Uiso 1 1 calc R
C24 C 0.6031(3) 0.2442(3) 0.17451(19) 0.0269(5) Uani 1 1 d U
C25 C 0.5644(4) 0.1442(3) 0.1727(3) 0.0415(9) Uani 1 1 d U
H25 H 0.5249 0.1172 0.2126 0.050 Uiso 1 1 calc R
C26 C 0.5831(5) 0.0839(4) 0.1132(4) 0.0570(12) Uani 1 1 d U
C27 C 0.6431(5) 0.1218(4) 0.0556(3) 0.0489(10) Uani 1 1 d U
H27 H 0.6547 0.0807 0.0145 0.059 Uiso 1 1 calc R
C28 C 0.6859(4) 0.2196(3) 0.0583(2) 0.0352(7) Uani 1 1 d U
C29 C 0.6634(4) 0.2809(3) 0.1159(2) 0.0296(7) Uani 1 1 d U
H29 H 0.6893 0.3492 0.1158 0.035 Uiso 1 1 calc R
C30 C 0.6939(4) 0.3308(3) 0.4934(2) 0.0269(6) Uani 1 1 d U
C31 C 0.5871(4) 0.3666(3) 0.5238(2) 0.0335(7) Uani 1 1 d U
H31 H 0.5063 0.3522 0.5007 0.040 Uiso 1 1 calc R
C32 C 0.5995(5) 0.4230(4) 0.5875(3) 0.0424(9) Uani 1 1 d U
H32 H 0.5267 0.4473 0.6076 0.051 Uiso 1 1 calc R
C33 C 0.7150(5) 0.4442(4) 0.6218(3) 0.0429(9) Uani 1 1 d U
H33 H 0.7223 0.4836 0.6650 0.051 Uiso 1 1 calc R
C34 C 0.8215(5) 0.4079(4) 0.5933(2) 0.0423(10) Uani 1 1 d U
H34 H 0.9016 0.4216 0.6176 0.051 Uiso 1 1 calc R
C35 C 0.8118(4) 0.3519(3) 0.5297(2) 0.0363(8) Uani 1 1 d U
H35 H 0.8853 0.3275 0.5104 0.044 Uiso 1 1 calc R
C36 C 0.7046(3) 0.1250(3) 0.4435(2) 0.0267(6) Uani 1 1 d U
C37 C 0.7265(4) 0.0500(3) 0.3932(2) 0.0347(8) Uani 1 1 d U
H37 H 0.7299 0.0667 0.3432 0.042 Uiso 1 1 calc R
C38 C 0.7430(4) -0.0483(3) 0.4159(3) 0.0403(8) Uani 1 1 d U
H38 H 0.7580 -0.0993 0.3817 0.048 Uiso 1 1 calc R
C39 C 0.7376(4) -0.0726(3) 0.4902(3) 0.0400(9) Uani 1 1 d U
H39 H 0.7496 -0.1400 0.5062 0.048 Uiso 1 1 calc R
C40 C 0.7150(4) 0.0015(3) 0.5394(3) 0.0362(8) Uani 1 1 d U
H40 H 0.7102 -0.0151 0.5893 0.043 Uiso 1 1 calc R
C41 C 0.6991(4) 0.1003(3) 0.5164(2) 0.0305(7) Uani 1 1 d U
H41 H 0.6844 0.1512 0.5508 0.037 Uiso 1 1 calc R
C42 C 0.6024(5) 0.6260(5) 0.1012(3) 0.0572(14) Uani 1 1 d U
H42A H 0.5781 0.5552 0.0954 0.086 Uiso 1 1 calc R
H42B H 0.6215 0.6531 0.0539 0.086 Uiso 1 1 calc R
H42C H 0.5335 0.6642 0.1192 0.086 Uiso 1 1 calc R
C43 C 0.8714(4) 0.5602(5) 0.1337(3) 0.0488(11) Uani 1 1 d U
H43A H 0.8408 0.4923 0.1217 0.073 Uiso 1 1 calc R
H43B H 0.9414 0.5564 0.1718 0.073 Uiso 1 1 calc R
H43C H 0.8997 0.5919 0.0901 0.073 Uiso 1 1 calc R
C44 C 0.8033(9) 0.7689(4) 0.1736(4) 0.083(2) Uani 1 1 d U
H44A H 0.8174 0.7930 0.1247 0.124 Uiso 1 1 calc R
H44B H 0.8822 0.7707 0.2049 0.124 Uiso 1 1 calc R
H44C H 0.7416 0.8120 0.1945 0.124 Uiso 1 1 calc R
C45 C 0.1800(4) 0.3877(4) 0.0540(2) 0.0367(7) Uani 1 1 d U
C46 C 0.2860(3) 0.6573(3) 0.2381(2) 0.0294(6) Uani 1 1 d U
C47 C 0.5247(9) -0.0172(5) 0.1052(5) 0.0869(15) Uani 1 1 d U
C48 C 0.7536(5) 0.2596(4) -0.0042(2) 0.0448(7) Uani 1 1 d U
F1 F 0.2258(3) 0.3071(3) 0.02297(16) 0.0593(8) Uani 1 1 d U
F2 F 0.1531(4) 0.4542(3) 0.00046(19) 0.0773(11) Uani 1 1 d U
F3 F 0.0713(3) 0.3603(3) 0.07626(18) 0.0558(7) Uani 1 1 d U
F4 F 0.1722(2) 0.6930(2) 0.21437(15) 0.0440(6) Uani 1 1 d U
F5 F 0.3683(2) 0.72721(18) 0.22152(15) 0.0406(6) Uani 1 1 d U
F6 F 0.2900(3) 0.6527(2) 0.31046(13) 0.0420(6) Uani 1 1 d U
F7 F 0.5791(7) -0.0787(3) 0.0640(4) 0.156(3) Uani 1 1 d U
F8 F 0.3982(6) -0.0106(5) 0.0795(5) 0.157(2) Uani 1 1 d U
F9 F 0.5214(7) -0.0611(3) 0.1680(3) 0.136(2) Uani 1 1 d U
F10 F 0.7987(3) 0.3516(3) 0.00634(16) 0.0592(8) Uani 1 1 d U
F11 F 0.6832(3) 0.2592(4) -0.06805(16) 0.0745(9) Uani 1 1 d U
F12 F 0.8543(4) 0.2030(3) -0.0170(2) 0.0737(10) Uani 1 1 d U
C49 C 0.0550(7) 0.0538(6) 0.1946(5) 0.0536(14) Uani 0.687(5) 1 d PU
H49 H 0.1141 0.0922 0.2295 0.064 Uiso 0.687(5) 1 calc PR
Cl3 Cl 0.1209(3) -0.0626(2) 0.18252(17) 0.0835(10) Uani 0.687(5) 1 d PU
Cl4 Cl 0.0353(6) 0.1204(3) 0.1174(2) 0.165(2) Uani 0.687(5) 1 d PU
Cl5 Cl -0.0836(4) 0.0373(4) 0.2361(3) 0.167(2) Uani 0.687(5) 1 d PU

loop_
_atom_site_aniso_label
_atom_site_aniso_U_11
_atom_site_aniso_U_22
_atom_site_aniso_U_33
_atom_site_aniso_U_23
_atom_site_aniso_U_13
_atom_site_aniso_U_12
Pd1 0.01695(10) 0.02434(12) 0.03109(13) 0.00315(12) 0.00353(8) 0.00327(11)
Fe1 0.0212(2) 0.0222(2) 0.0265(2) -0.0033(2) -0.00047(18) 0.00217(18)
Cl1 0.0169(3) 0.0375(5) 0.0390(5) 0.0019(4) 0.0034(3) 0.0009(3)
Cl2 0.0300(4) 0.0300(4) 0.0362(5) 0.0048(4) 0.0100(4) 0.0008(3)
P1 0.0170(4) 0.0232(4) 0.0261(4) -0.0005(3) 0.0004(3) 0.0026(3)
P2 0.0198(3) 0.0240(4) 0.0269(4) 0.0030(4) 0.0024(3) 0.0046(4)
Si1 0.0364(6) 0.0348(6) 0.0285(5) 0.0066(4) 0.0027(4) -0.0008(5)
C1 0.0170(12) 0.0214(9) 0.0229(12) -0.0010(8) 0.0005(9) 0.0033(8)
C2 0.0236(13) 0.0229(11) 0.0256(9) 0.0014(9) -0.0001(7) 0.0048(11)
C3 0.0266(13) 0.0214(11) 0.0347(14) -0.0013(10) -0.0003(10) 0.0070(11)
C4 0.0252(8) 0.0281(14) 0.0305(13) -0.0066(12) 0.0019(11) 0.0077(12)
C5 0.0199(10) 0.0265(12) 0.0237(12) -0.0011(10) 0.0019(10) 0.0042(9)
C6 0.0197(8) 0.0488(19) 0.0453(17) -0.0067(15) 0.0007(12) -0.0022(13)
C7 0.0302(13) 0.0389(15) 0.056(2) 0.0063(16) -0.0075(14) -0.0101(12)
C8 0.0390(17) 0.0326(13) 0.0512(19) -0.0148(13) -0.0129(13) -0.0007(13)
C9 0.0318(16) 0.0421(18) 0.0317(12) -0.0070(12) -0.0085(9) -0.0003(14)
C10 0.0240(12) 0.0306(14) 0.0426(19) -0.0043(11) -0.0108(11) 0.0031(11)
C11 0.0177(10) 0.0224(11) 0.0234(15) -0.0013(9) 0.0016(10) 0.0022(8)
C12 0.0173(10) 0.0214(14) 0.0287(15) -0.0034(11) 0.0016(10) 0.0037(10)
C13 0.0179(10) 0.0189(14) 0.0313(15) -0.0024(10) 0.0024(10) 0.0061(10)
C14 0.0217(12) 0.027(2) 0.0365(18) 0.0002(13) -0.0020(11) 0.0065(12)
C15 0.0202(11) 0.0309(17) 0.0427(18) -0.0044(16) -0.0015(12) 0.0119(16)
C16 0.0175(13) 0.034(2) 0.045(2) -0.0039(15) 0.0059(13) 0.0026(13)
C17 0.0208(13) 0.0299(19) 0.0330(18) -0.0016(13) 0.0056(11) 0.0047(12)
C18 0.0186(12) 0.0260(14) 0.0274(16) 0.0019(11) 0.0006(10) 0.0021(10)
C19 0.0233(15) 0.0308(17) 0.0243(16) 0.0032(12) 0.0004(10) -0.0010(12)
C20 0.0199(13) 0.0375(17) 0.0286(15) 0.0051(11) 0.0007(11) -0.0007(11)
C21 0.0187(14) 0.0398(17) 0.0273(16) 0.0084(12) 0.0039(11) 0.0048(13)
C22 0.0194(14) 0.0296(13) 0.0288(15) 0.0077(11) 0.0053(11) 0.0048(10)
C23 0.0187(14) 0.0273(15) 0.0290(17) 0.0026(12) 0.0026(11) 0.0044(11)
C24 0.0203(13) 0.0259(13) 0.0340(13) -0.0053(12) -0.0003(10) 0.0037(12)
C25 0.036(2) 0.0234(14) 0.068(3) -0.0051(14) 0.0165(19) 0.0056(15)
C26 0.054(2) 0.0314(16) 0.090(3) -0.0204(16) 0.029(3) -0.0003(17)
C27 0.038(2) 0.0386(18) 0.072(3) -0.0267(18) 0.016(2) 0.0011(17)
C28 0.0321(18) 0.0366(16) 0.0362(14) -0.0142(12) -0.0005(12) 0.0079(13)
C29 0.0311(18) 0.0272(15) 0.0299(15) -0.0068(12) -0.0003(12) 0.0032(13)
C30 0.0328(15) 0.0224(14) 0.0255(14) 0.0032(11) 0.0035(10) 0.0062(13)
C31 0.0357(15) 0.0297(19) 0.0359(19) -0.0007(14) 0.0083(14) 0.0062(15)
C32 0.0485(17) 0.040(2) 0.041(2) -0.0065(17) 0.0136(17) 0.0094(19)
C33 0.060(2) 0.033(2) 0.036(2) -0.0075(17) 0.0032(16) 0.0076(19)
C34 0.0469(18) 0.045(3) 0.033(2) -0.0054(16) -0.0066(16) 0.0099(19)
C35 0.0354(15) 0.043(2) 0.0297(18) -0.0037(14) -0.0016(13) 0.0095(16)
C36 0.0231(15) 0.0233(11) 0.0337(15) 0.0032(10) 0.0024(12) 0.0071(12)
C37 0.039(2) 0.0276(14) 0.0380(17) -0.0017(12) 0.0049(17) 0.0039(16)
C38 0.038(2) 0.0257(14) 0.0581(19) -0.0044(16) 0.008(2) 0.0055(17)
C39 0.0312(19) 0.0229(15) 0.067(2) 0.0112(14) 0.011(2) 0.0042(15)
C40 0.0304(19) 0.0316(17) 0.0464(19) 0.0137(13) 0.0033(17) 0.0029(16)
C41 0.0297(17) 0.0283(14) 0.0330(14) 0.0065(12) 0.0009(14) 0.0085(15)
C42 0.0405(19) 0.103(4) 0.0279(17) 0.009(2) 0.0000(15) 0.012(2)
C43 0.0343(18) 0.077(3) 0.037(2) 0.012(2) 0.0146(16) 0.0036(19)
C44 0.153(6) 0.043(2) 0.054(3) 0.016(2) 0.012(3) -0.036(3)
C45 0.0275(15) 0.044(2) 0.037(2) 0.0052(12) -0.0068(12) -0.0008(14)
C46 0.0226(14) 0.0329(15) 0.0336(14) 0.0060(12) 0.0067(13) 0.0102(11)
C47 0.120(3) 0.038(3) 0.112(4) -0.030(2) 0.062(3) -0.018(3)
C48 0.057(2) 0.045(2) 0.0320(15) -0.0078(18) 0.0041(12) 0.0114(17)
F1 0.0469(15) 0.0835(19) 0.0445(16) -0.0268(14) -0.0125(12) 0.0131(15)
F2 0.089(3) 0.072(2) 0.0616(19) 0.0281(16) -0.0459(17) -0.0232(18)
F3 0.0314(12) 0.070(2) 0.0657(19) -0.0201(14) 0.0034(11) -0.0169(12)
F4 0.0303(11) 0.0443(14) 0.0566(15) 0.0006(12) -0.0001(10) 0.0182(10)
F5 0.0381(11) 0.0321(13) 0.0528(14) 0.0057(10) 0.0117(11) 0.0012(9)
F6 0.0505(15) 0.0440(14) 0.0330(11) 0.0050(10) 0.0114(10) 0.0183(12)
F7 0.231(5) 0.055(2) 0.208(5) -0.069(3) 0.165(5) -0.051(3)
F8 0.123(3) 0.111(4) 0.238(7) -0.051(4) 0.024(4) -0.077(3)
F9 0.257(7) 0.0355(19) 0.130(3) -0.016(2) 0.093(4) -0.028(3)
F10 0.072(2) 0.0654(16) 0.0439(16) -0.0210(14) 0.0262(14) -0.0175(14)
F11 0.080(2) 0.101(3) 0.0395(13) -0.0038(18) -0.0095(13) -0.019(2)
F12 0.076(2) 0.084(2) 0.068(2) 0.0001(19) 0.0395(16) 0.0272(19)
C49 0.040(3) 0.038(3) 0.080(4) 0.004(3) -0.010(3) -0.005(2)
Cl3 0.0853(18) 0.0579(14) 0.104(2) -0.0204(13) -0.0090(14) 0.0151(12)
Cl4 0.250(5) 0.095(2) 0.130(3) 0.055(2) -0.102(3) -0.051(3)
Cl5 0.104(3) 0.145(3) 0.267(5) -0.140(3) 0.108(3) -0.067(2)

loop_
_atom_type_symbol
_atom_type_description
_atom_type_scat_dispersion_real
_atom_type_scat_dispersion_imag
_atom_type_scat_source
C C 0.0033 0.0016 'International Tables Vol C Tables 4.2.6.8 and 6.1.1.4'
H H 0.0000 0.0000 'International Tables Vol C Tables 4.2.6.8 and 6.1.1.4'
F F 0.0171 0.0103 'International Tables Vol C Tables 4.2.6.8 and 6.1.1.4'
Si Si 0.0817 0.0704 'International Tables Vol C Tables 4.2.6.8 and 6.1.1.4'
P P 0.1023 0.0942 'International Tables Vol C Tables 4.2.6.8 and 6.1.1.4'
Cl Cl 0.1484 0.1585 'International Tables Vol C Tables 4.2.6.8 and 6.1.1.4'
Fe Fe 0.3463 0.8444 'International Tables Vol C Tables 4.2.6.8 and 6.1.1.4'
Pd Pd -0.9988 1.0072 'International Tables Vol C Tables 4.2.6.8 and 6.1.1.4'

loop_
_geom_angle_atom_site_label_1
_geom_angle_atom_site_label_2
_geom_angle_atom_site_label_3
_geom_angle
P1 Pd1 P2 94.31(3)
P1 Pd1 Cl2 172.70(3)
P2 Pd1 Cl2 90.21(4)
P1 Pd1 Cl1 87.25(4)
P2 Pd1 Cl1 165.80(4)
Cl2 Pd1 Cl1 89.78(4)
C9 Fe1 C5 107.55(17)
C9 Fe1 C8 40.10(19)
C5 Fe1 C8 132.66(18)
C9 Fe1 C1 135.76(17)
C5 Fe1 C1 40.87(14)
C8 Fe1 C1 173.45(18)
C9 Fe1 C10 40.59(17)
C5 Fe1 C10 112.35(16)
C8 Fe1 C10 67.89(17)
C1 Fe1 C10 112.14(15)
C9 Fe1 C3 139.30(17)
C5 Fe1 C3 68.30(15)
C8 Fe1 C3 111.64(17)
C1 Fe1 C3 68.39(14)
C10 Fe1 C3 179.35(17)
C9 Fe1 C7 67.82(19)
C5 Fe1 C7 173.18(18)
C8 Fe1 C7 40.6(2)
C1 Fe1 C7 145.87(18)
C10 Fe1 C7 67.74(18)
C3 Fe1 C7 111.60(17)
C9 Fe1 C6 68.01(18)
C5 Fe1 C6 143.78(17)
C8 Fe1 C6 68.05(19)
C1 Fe1 C6 116.52(16)
C10 Fe1 C6 40.32(18)
C3 Fe1 C6 139.16(18)
C7 Fe1 C6 40.27(19)
C9 Fe1 C4 109.33(17)
C5 Fe1 C4 40.72(15)
C8 Fe1 C4 107.01(17)
C1 Fe1 C4 68.52(14)
C10 Fe1 C4 140.07(17)
C3 Fe1 C4 40.38(16)
C7 Fe1 C4 134.92(18)
C6 Fe1 C4 174.87(17)
C9 Fe1 C2 176.79(17)
C5 Fe1 C2 69.36(14)
C8 Fe1 C2 142.71(18)
C1 Fe1 C2 41.25(14)
C10 Fe1 C2 139.23(16)
C3 Fe1 C2 40.93(14)
C7 Fe1 C2 115.34(17)
C6 Fe1 C2 113.87(16)
C4 Fe1 C2 69.01(15)
C24 P1 C18 103.42(17)
C24 P1 C11 102.94(16)
C18 P1 C11 107.49(16)
C24 P1 Pd1 114.22(14)
C18 P1 Pd1 109.30(12)
C11 P1 Pd1 118.27(12)
C30 P2 C36 105.51(17)
C30 P2 C13 106.12(17)
C36 P2 C13 103.23(16)
C30 P2 Pd1 119.07(13)
C36 P2 Pd1 105.02(13)
C13 P2 Pd1 116.21(12)
C42 Si1 C43 108.9(3)
C42 Si1 C44 111.3(3)
C43 Si1 C44 105.6(3)
C42 Si1 C2 108.1(2)
C43 Si1 C2 115.4(2)
C44 Si1 C2 107.6(2)
C5 C1 C2 108.7(3)
C5 C1 C11 127.6(3)
C2 C1 C11 123.4(3)
C5 C1 Fe1 69.4(2)
C2 C1 Fe1 70.1(2)
C11 C1 Fe1 131.8(2)
C3 C2 C1 105.9(3)
C3 C2 Si1 119.7(3)
C1 C2 Si1 134.4(3)
C3 C2 Fe1 69.3(2)
C1 C2 Fe1 68.69(19)
Si1 C2 Fe1 127.51(19)
C4 C3 C2 109.5(3)
C4 C3 Fe1 70.0(2)
C2 C3 Fe1 69.81(19)
C4 C3 H3 125.2
C2 C3 H3 125.2
Fe1 C3 H3 126.5
C3 C4 C5 107.6(3)
C3 C4 Fe1 69.6(2)
C5 C4 Fe1 68.8(2)
C3 C4 H4 126.2
C5 C4 H4 126.2
Fe1 C4 H4 127.0
C1 C5 C4 108.3(3)
C1 C5 Fe1 69.8(2)
C4 C5 Fe1 70.5(2)
C1 C5 H5 125.9
C4 C5 H5 125.9
Fe1 C5 H5 125.5
C10 C6 C7 107.9(4)
C10 C6 Fe1 69.6(2)
C7 C6 Fe1 69.9(2)
C10 C6 H6 126.1
C7 C6 H6 126.1
Fe1 C6 H6 126.1
C6 C7 C8 107.7(4)
C6 C7 Fe1 69.9(2)
C8 C7 Fe1 69.1(3)
C6 C7 H7 126.1
C8 C7 H7 126.1
Fe1 C7 H7 126.5
C9 C8 C7 108.2(4)
C9 C8 Fe1 69.8(2)
C7 C8 Fe1 70.3(2)
C9 C8 H8 125.9
C7 C8 H8 125.9
Fe1 C8 H8 125.5
C8 C9 C10 108.4(4)
C8 C9 Fe1 70.1(2)
C10 C9 Fe1 70.2(2)
C8 C9 H9 125.8
C10 C9 H9 125.8
Fe1 C9 H9 125.5
C6 C10 C9 107.8(4)
C6 C10 Fe1 70.1(2)
C9 C10 Fe1 69.2(2)
C6 C10 H10 126.1
C9 C10 H10 126.1
Fe1 C10 H10 126.2
C1 C11 C12 116.7(3)
C1 C11 P1 113.5(2)
C12 C11 P1 110.8(2)
C1 C11 H11 104.9
C12 C11 H11 104.9
P1 C11 H11 104.9
C13 C12 C17 118.7(3)
C13 C12 C11 127.6(3)
C17 C12 C11 113.7(3)
C12 C13 C14 118.5(3)
C12 C13 P2 125.2(2)
C14 C13 P2 116.2(3)
C15 C14 C13 122.2(4)
C15 C14 H14 118.9
C13 C14 H14 118.9
C16 C15 C14 119.1(3)
C16 C15 H15 120.5
C14 C15 H15 120.5
C15 C16 C17 120.3(3)
C15 C16 H16 119.9
C17 C16 H16 119.9
C16 C17 C12 121.1(4)
C16 C17 H17 119.5
C12 C17 H17 119.5
C23 C18 C19 118.7(3)
C23 C18 P1 122.0(3)
C19 C18 P1 118.9(3)
C20 C19 C18 120.0(4)
C20 C19 H19 120.0
C18 C19 H19 120.0
C19 C20 C21 121.3(4)
C19 C20 C45 120.1(4)
C21 C20 C45 118.5(3)
C22 C21 C20 118.6(3)
C22 C21 H21 120.7
C20 C21 H21 120.7
C21 C22 C23 121.0(4)
C21 C22 C46 121.1(3)
C23 C22 C46 117.9(3)
C18 C23 C22 120.3(3)
C18 C23 H23 119.8
C22 C23 H23 119.8
C25 C24 C29 118.3(4)
C25 C24 P1 121.0(3)
C29 C24 P1 120.5(3)
C26 C25 C24 120.5(5)
C26 C25 H25 119.8
C24 C25 H25 119.8
C27 C26 C25 120.3(5)
C27 C26 C47 118.4(5)
C25 C26 C47 120.9(5)
C28 C27 C26 119.5(4)
C28 C27 H27 120.2
C26 C27 H27 120.2
C29 C28 C27 120.4(4)
C29 C28 C48 120.4(4)
C27 C28 C48 119.2(4)
C28 C29 C24 120.9(4)
C28 C29 H29 119.5
C24 C29 H29 119.5
C31 C30 C35 118.4(4)
C31 C30 P2 120.4(3)
C35 C30 P2 121.1(3)
C32 C31 C30 120.1(4)
C32 C31 H31 119.9
C30 C31 H31 119.9
C33 C32 C31 120.8(4)
C33 C32 H32 119.6
C31 C32 H32 119.6
C32 C33 C34 119.9(4)
C32 C33 H33 120.1
C34 C33 H33 120.1
C35 C34 C33 120.4(4)
C35 C34 H34 119.8
C33 C34 H34 119.8
C34 C35 C30 120.3(4)
C34 C35 H35 119.8
C30 C35 H35 119.8
C41 C36 C37 119.7(4)
C41 C36 P2 120.9(3)
C37 C36 P2 119.4(3)
C38 C37 C36 120.2(4)
C38 C37 H37 119.9
C36 C37 H37 119.9
C37 C38 C39 119.7(4)
C37 C38 H38 120.2
C39 C38 H38 120.2
C40 C39 C38 119.9(4)
C40 C39 H39 120.0
C38 C39 H39 120.0
C39 C40 C41 120.2(4)
C39 C40 H40 119.9
C41 C40 H40 119.9
C36 C41 C40 120.3(4)
C36 C41 H41 119.8
C40 C41 H41 119.8
Si1 C42 H42A 109.5
Si1 C42 H42B 109.5
H42A C42 H42B 109.5
Si1 C42 H42C 109.5
H42A C42 H42C 109.5
H42B C42 H42C 109.5
Si1 C43 H43A 109.5
Si1 C43 H43B 109.5
H43A C43 H43B 109.5
Si1 C43 H43C 109.5
H43A C43 H43C 109.5
H43B C43 H43C 109.5
Si1 C44 H44A 109.5
Si1 C44 H44B 109.5
H44A C44 H44B 109.5
Si1 C44 H44C 109.5
H44A C44 H44C 109.5
H44B C44 H44C 109.5
F3 C45 F1 106.3(4)
F3 C45 F2 105.9(4)
F1 C45 F2 106.4(4)
F3 C45 C20 111.8(4)
F1 C45 C20 113.4(3)
F2 C45 C20 112.6(4)
F6 C46 F5 107.3(3)
F6 C46 F4 106.7(3)
F5 C46 F4 106.1(3)
F6 C46 C22 112.3(3)
F5 C46 C22 112.1(3)
F4 C46 C22 111.9(3)
F7 C47 F9 106.7(7)
F7 C47 F8 108.5(8)
F9 C47 F8 103.0(7)
F7 C47 C26 115.1(6)
F9 C47 C26 111.4(7)
F8 C47 C26 111.4(7)
F10 C48 F11 107.6(4)
F10 C48 F12 104.7(4)
F11 C48 F12 103.9(4)
F10 C48 C28 114.2(4)
F11 C48 C28 113.2(4)
F12 C48 C28 112.5(4)
Cl4 C49 Cl3 112.9(6)
Cl4 C49 Cl5 113.0(5)
Cl3 C49 Cl5 108.5(5)
Cl4 C49 H49 107.4
Cl3 C49 H49 107.4
Cl5 C49 H49 107.4

loop_
_geom_bond_atom_site_label_1
_geom_bond_atom_site_label_2
_geom_bond_distance
Pd1 P1 2.2268(10)
Pd1 P2 2.2511(9)
Pd1 Cl2 2.3300(10)
Pd1 Cl1 2.3529(10)
Fe1 C9 2.039(4)
Fe1 C5 2.039(4)
Fe1 C8 2.042(4)
Fe1 C1 2.045(3)
Fe1 C10 2.053(4)
Fe1 C3 2.056(4)
Fe1 C7 2.059(4)
Fe1 C6 2.060(4)
Fe1 C4 2.062(4)
Fe1 C2 2.063(3)
P1 C24 1.835(4)
P1 C18 1.837(4)
P1 C11 1.851(3)
P2 C30 1.811(4)
P2 C36 1.823(4)
P2 C13 1.829(4)
Si1 C42 1.855(5)
Si1 C43 1.861(5)
Si1 C44 1.882(6)
Si1 C2 1.886(4)
C1 C5 1.426(5)
C1 C2 1.447(5)
C1 C11 1.513(5)
C2 C3 1.440(5)
C3 C4 1.421(6)
C3 H3 0.9500
C4 C5 1.427(5)
C4 H4 0.9500
C5 H5 0.9500
C6 C10 1.417(7)
C6 C7 1.418(7)
C6 H6 0.9500
C7 C8 1.424(7)
C7 H7 0.9500
C8 C9 1.399(7)
C8 H8 0.9500
C9 C10 1.420(6)
C9 H9 0.9500
C10 H10 0.9500
C11 C12 1.533(5)
C11 H11 1.0000
C12 C13 1.400(5)
C12 C17 1.418(5)
C13 C14 1.407(5)
C14 C15 1.384(5)
C14 H14 0.9500
C15 C16 1.381(6)
C15 H15 0.9500
C16 C17 1.387(5)
C16 H16 0.9500
C17 H17 0.9500
C18 C23 1.391(5)
C18 C19 1.406(5)
C19 C20 1.386(5)
C19 H19 0.9500
C20 C21 1.392(6)
C20 C45 1.500(6)
C21 C22 1.382(5)
C21 H21 0.9500
C22 C23 1.399(5)
C22 C46 1.498(6)
C23 H23 0.9500
C24 C25 1.394(6)
C24 C29 1.394(6)
C25 C26 1.387(7)
C25 H25 0.9500
C26 C27 1.384(8)
C26 C47 1.486(8)
C27 C28 1.380(6)
C27 H27 0.9500
C28 C29 1.377(5)
C28 C48 1.511(7)
C29 H29 0.9500
C30 C31 1.402(5)
C30 C35 1.404(6)
C31 C32 1.389(6)
C31 H31 0.9500
C32 C33 1.368(7)
C32 H32 0.9500
C33 C34 1.385(7)
C33 H33 0.9500
C34 C35 1.384(6)
C34 H34 0.9500
C35 H35 0.9500
C36 C41 1.387(5)
C36 C37 1.396(6)
C37 C38 1.379(6)
C37 H37 0.9500
C38 C39 1.411(7)
C38 H38 0.9500
C39 C40 1.375(7)
C39 H39 0.9500
C40 C41 1.387(6)
C40 H40 0.9500
C41 H41 0.9500
C42 H42A 0.9800
C42 H42B 0.9800
C42 H42C 0.9800
C43 H43A 0.9800
C43 H43B 0.9800
C43 H43C 0.9800
C44 H44A 0.9800
C44 H44B 0.9800
C44 H44C 0.9800
C45 F3 1.322(5)
C45 F1 1.330(6)
C45 F2 1.335(5)
C46 F6 1.329(5)
C46 F5 1.338(5)
C46 F4 1.345(4)
C47 F7 1.290(7)
C47 F9 1.297(10)
C47 F8 1.398(11)
C48 F10 1.323(6)
C48 F11 1.337(5)
C48 F12 1.355(6)
C49 Cl4 1.671(9)
C49 Cl3 1.726(8)
C49 Cl5 1.746(9)
C49 H49 1.0000

loop_
_geom_hbond_atom_site_label_D
_geom_hbond_atom_site_label_H
_geom_hbond_atom_site_label_A
_geom_hbond_distance_DH
_geom_hbond_distance_HA
_geom_hbond_distance_DA
_geom_hbond_angle_DHA
C49 H49 Cl1 1.00 2.68 3.606(7) 153.4

loop_
_geom_torsion_atom_site_label_1
_geom_torsion_atom_site_label_2
_geom_torsion_atom_site_label_3
_geom_torsion_atom_site_label_4
_geom_torsion
P2 Pd1 P1 C24 100.27(12)
Cl1 Pd1 P1 C24 -65.59(12)
P2 Pd1 P1 C18 -144.45(13)
Cl1 Pd1 P1 C18 49.70(13)
P2 Pd1 P1 C11 -21.10(13)
Cl1 Pd1 P1 C11 173.04(13)
P1 Pd1 P2 C30 112.51(15)
Cl2 Pd1 P2 C30 -61.76(15)
Cl1 Pd1 P2 C30 -151.68(18)
P1 Pd1 P2 C36 -129.72(13)
Cl2 Pd1 P2 C36 56.01(13)
Cl1 Pd1 P2 C36 -33.9(2)
P1 Pd1 P2 C13 -16.38(13)
Cl2 Pd1 P2 C13 169.36(13)
Cl1 Pd1 P2 C13 79.4(2)
C9 Fe1 C1 C5 58.3(3)
C10 Fe1 C1 C5 99.0(2)
C3 Fe1 C1 C5 -81.4(2)
C7 Fe1 C1 C5 -178.3(3)
C6 Fe1 C1 C5 143.2(2)
C4 Fe1 C1 C5 -37.8(2)
C2 Fe1 C1 C5 -120.0(3)
C9 Fe1 C1 C2 178.3(2)
C5 Fe1 C1 C2 120.0(3)
C10 Fe1 C1 C2 -140.9(2)
C3 Fe1 C1 C2 38.7(2)
C7 Fe1 C1 C2 -58.3(4)
C6 Fe1 C1 C2 -96.7(2)
C4 Fe1 C1 C2 82.2(2)
C9 Fe1 C1 C11 -64.3(4)
C5 Fe1 C1 C11 -122.5(4)
C10 Fe1 C1 C11 -23.5(4)
C3 Fe1 C1 C11 156.1(4)
C7 Fe1 C1 C11 59.1(5)
C6 Fe1 C1 C11 20.7(4)
C4 Fe1 C1 C11 -160.4(4)
C2 Fe1 C1 C11 117.4(4)
C5 C1 C2 C3 -0.8(4)
C11 C1 C2 C3 172.8(3)
Fe1 C1 C2 C3 -59.6(2)
C5 C1 C2 Si1 -179.0(3)
C11 C1 C2 Si1 -5.4(5)
Fe1 C1 C2 Si1 122.2(3)
C5 C1 C2 Fe1 58.8(2)
C11 C1 C2 Fe1 -127.6(3)
C42 Si1 C2 C3 -91.0(4)
C43 Si1 C2 C3 146.8(3)
C44 Si1 C2 C3 29.2(4)
C42 Si1 C2 C1 87.0(4)
C43 Si1 C2 C1 -35.1(4)
C44 Si1 C2 C1 -152.7(4)
C42 Si1 C2 Fe1 -176.7(3)
C43 Si1 C2 Fe1 61.2(3)
C44 Si1 C2 Fe1 -56.4(4)
C5 Fe1 C2 C3 80.3(2)
C8 Fe1 C2 C3 -54.2(4)
C1 Fe1 C2 C3 117.5(3)
C10 Fe1 C2 C3 -179.0(3)
C7 Fe1 C2 C3 -94.3(3)
C6 Fe1 C2 C3 -138.8(2)
C4 Fe1 C2 C3 36.6(2)
C5 Fe1 C2 C1 -37.3(2)
C8 Fe1 C2 C1 -171.7(3)
C10 Fe1 C2 C1 63.4(3)
C3 Fe1 C2 C1 -117.5(3)
C7 Fe1 C2 C1 148.1(2)
C6 Fe1 C2 C1 103.6(2)
C4 Fe1 C2 C1 -81.0(2)
C5 Fe1 C2 Si1 -167.6(3)
C8 Fe1 C2 Si1 57.9(4)
C1 Fe1 C2 Si1 -130.3(3)
C10 Fe1 C2 Si1 -66.9(4)
C3 Fe1 C2 Si1 112.1(3)
C7 Fe1 C2 Si1 17.8(3)
C6 Fe1 C2 Si1 -26.7(3)
C4 Fe1 C2 Si1 148.7(3)
C1 C2 C3 C4 0.3(4)
Si1 C2 C3 C4 178.8(3)
Fe1 C2 C3 C4 -58.9(3)
C1 C2 C3 Fe1 59.2(2)
Si1 C2 C3 Fe1 -122.3(2)
C9 Fe1 C3 C4 -54.3(3)
C5 Fe1 C3 C4 37.7(2)
C8 Fe1 C3 C4 -91.1(3)
C1 Fe1 C3 C4 81.8(2)
C7 Fe1 C3 C4 -135.0(3)
C6 Fe1 C3 C4 -172.1(3)
C2 Fe1 C3 C4 120.8(3)
C9 Fe1 C3 C2 -175.1(3)
C5 Fe1 C3 C2 -83.1(2)
C8 Fe1 C3 C2 148.1(2)
C1 Fe1 C3 C2 -39.0(2)
C7 Fe1 C3 C2 104.2(3)
C6 Fe1 C3 C2 67.1(3)
C4 Fe1 C3 C2 -120.8(3)
C2 C3 C4 C5 0.3(4)
Fe1 C3 C4 C5 -58.4(3)
C2 C3 C4 Fe1 58.8(2)
C9 Fe1 C4 C3 145.9(2)
C5 Fe1 C4 C3 -119.4(3)
C8 Fe1 C4 C3 103.6(3)
C1 Fe1 C4 C3 -81.5(2)
C10 Fe1 C4 C3 179.3(2)
C7 Fe1 C4 C3 68.3(3)
C2 Fe1 C4 C3 -37.1(2)
C9 Fe1 C4 C5 -94.7(2)
C8 Fe1 C4 C5 -137.0(2)
C1 Fe1 C4 C5 37.9(2)
C10 Fe1 C4 C5 -61.3(3)
C3 Fe1 C4 C5 119.4(3)
C7 Fe1 C4 C5 -172.3(3)
C2 Fe1 C4 C5 82.3(2)
C2 C1 C5 C4 1.0(4)
C11 C1 C5 C4 -172.3(3)
Fe1 C1 C5 C4 60.2(2)
C2 C1 C5 Fe1 -59.2(2)
C11 C1 C5 Fe1 127.5(3)
C3 C4 C5 C1 -0.8(4)
Fe1 C4 C5 C1 -59.8(2)
C3 C4 C5 Fe1 58.9(3)
C9 Fe1 C5 C1 -141.5(2)
C8 Fe1 C5 C1 -178.4(2)
C10 Fe1 C5 C1 -98.5(2)
C3 Fe1 C5 C1 81.6(2)
C6 Fe1 C5 C1 -65.0(3)
C4 Fe1 C5 C1 119.0(3)
C2 Fe1 C5 C1 37.6(2)
C9 Fe1 C5 C4 99.5(2)
C8 Fe1 C5 C4 62.6(3)
C1 Fe1 C5 C4 -119.0(3)
C10 Fe1 C5 C4 142.5(2)
C3 Fe1 C5 C4 -37.4(2)
C6 Fe1 C5 C4 176.0(3)
C2 Fe1 C5 C4 -81.4(2)
C9 Fe1 C6 C10 37.8(2)
C5 Fe1 C6 C10 -52.1(4)
C8 Fe1 C6 C10 81.2(3)
C1 Fe1 C6 C10 -93.6(3)
C3 Fe1 C6 C10 179.4(2)
C7 Fe1 C6 C10 119.0(4)
C2 Fe1 C6 C10 -139.3(2)
C9 Fe1 C6 C7 -81.2(3)
C5 Fe1 C6 C7 -171.1(3)
C8 Fe1 C6 C7 -37.8(3)
C1 Fe1 C6 C7 147.4(3)
C10 Fe1 C6 C7 -119.0(4)
C3 Fe1 C6 C7 60.4(4)
C2 Fe1 C6 C7 101.6(3)
C10 C6 C7 C8 -0.6(5)
Fe1 C6 C7 C8 58.9(3)
C10 C6 C7 Fe1 -59.4(3)
C9 Fe1 C7 C6 81.7(3)
C8 Fe1 C7 C6 119.2(4)
C1 Fe1 C7 C6 -59.3(4)
C10 Fe1 C7 C6 37.7(3)
C3 Fe1 C7 C6 -142.3(3)
C4 Fe1 C7 C6 177.3(3)
C2 Fe1 C7 C6 -97.7(3)
C9 Fe1 C7 C8 -37.5(3)
C1 Fe1 C7 C8 -178.5(3)
C10 Fe1 C7 C8 -81.5(3)
C3 Fe1 C7 C8 98.5(3)
C6 Fe1 C7 C8 -119.2(4)
C4 Fe1 C7 C8 58.1(4)
C2 Fe1 C7 C8 143.1(3)
C6 C7 C8 C9 0.4(5)
Fe1 C7 C8 C9 59.8(3)
C6 C7 C8 Fe1 -59.4(3)
C5 Fe1 C8 C9 62.8(3)
C10 Fe1 C8 C9 -37.8(3)
C3 Fe1 C8 C9 142.7(3)
C7 Fe1 C8 C9 -119.0(4)
C6 Fe1 C8 C9 -81.5(3)
C4 Fe1 C8 C9 100.0(3)
C2 Fe1 C8 C9 177.5(3)
C9 Fe1 C8 C7 119.0(4)
C5 Fe1 C8 C7 -178.3(3)
C10 Fe1 C8 C7 81.1(3)
C3 Fe1 C8 C7 -98.4(3)
C6 Fe1 C8 C7 37.5(3)
C4 Fe1 C8 C7 -141.0(3)
C2 Fe1 C8 C7 -63.5(4)
C7 C8 C9 C10 -0.1(4)
Fe1 C8 C9 C10 60.0(3)
C7 C8 C9 Fe1 -60.1(3)
C5 Fe1 C9 C8 -136.7(3)
C1 Fe1 C9 C8 -172.4(3)
C10 Fe1 C9 C8 119.2(4)
C3 Fe1 C9 C8 -59.8(4)
C7 Fe1 C9 C8 38.0(3)
C6 Fe1 C9 C8 81.6(3)
C4 Fe1 C9 C8 -93.7(3)
C5 Fe1 C9 C10 104.1(3)
C8 Fe1 C9 C10 -119.2(4)
C1 Fe1 C9 C10 68.4(3)
C3 Fe1 C9 C10 -179.0(3)
C7 Fe1 C9 C10 -81.2(3)
C6 Fe1 C9 C10 -37.6(3)
C4 Fe1 C9 C10 147.1(3)
C7 C6 C10 C9 0.5(4)
Fe1 C6 C10 C9 -59.1(3)
C7 C6 C10 Fe1 59.6(3)
C8 C9 C10 C6 -0.2(4)
Fe1 C9 C10 C6 59.7(3)
C8 C9 C10 Fe1 -59.9(3)
C9 Fe1 C10 C6 -119.1(4)
C5 Fe1 C10 C6 149.7(2)
C8 Fe1 C10 C6 -81.7(3)
C1 Fe1 C10 C6 105.4(3)
C7 Fe1 C10 C6 -37.6(3)
C4 Fe1 C10 C6 -172.1(3)
C2 Fe1 C10 C6 65.9(3)
C5 Fe1 C10 C9 -91.2(3)
C8 Fe1 C10 C9 37.4(3)
C1 Fe1 C10 C9 -135.5(3)
C7 Fe1 C10 C9 81.4(3)
C6 Fe1 C10 C9 119.1(4)
C4 Fe1 C10 C9 -53.0(4)
C2 Fe1 C10 C9 -175.1(3)
C5 C1 C11 C12 -68.1(5)
C2 C1 C11 C12 119.5(4)
Fe1 C1 C11 C12 27.2(5)
C5 C1 C11 P1 62.6(4)
C2 C1 C11 P1 -109.8(3)
Fe1 C1 C11 P1 157.9(2)
C24 P1 C11 C1 155.3(3)
C18 P1 C11 C1 46.5(3)
Pd1 P1 C11 C1 -77.7(3)
C24 P1 C11 C12 -71.2(3)
C18 P1 C11 C12 -180.0(2)
Pd1 P1 C11 C12 55.8(3)
C1 C11 C12 C13 81.6(4)
P1 C11 C12 C13 -50.3(4)
C1 C11 C12 C17 -96.2(4)
P1 C11 C12 C17 131.9(3)
C17 C12 C13 C14 1.6(5)
C11 C12 C13 C14 -176.1(3)
C17 C12 C13 P2 -177.2(3)
C11 C12 C13 P2 5.1(5)
C30 P2 C13 C12 -103.0(3)
C36 P2 C13 C12 146.3(3)
Pd1 P2 C13 C12 31.9(4)
C30 P2 C13 C14 78.2(3)
C36 P2 C13 C14 -32.5(3)
Pd1 P2 C13 C14 -146.9(2)
C12 C13 C14 C15 1.7(6)
P2 C13 C14 C15 -179.4(3)
C13 C14 C15 C16 -3.1(6)
C14 C15 C16 C17 1.0(6)
C15 C16 C17 C12 2.3(6)
C13 C12 C17 C16 -3.6(6)
C11 C12 C17 C16 174.5(3)
C24 P1 C18 C23 -162.3(3)
C11 P1 C18 C23 -53.9(3)
Pd1 P1 C18 C23 75.6(3)
C24 P1 C18 C19 25.5(3)
C11 P1 C18 C19 134.0(3)
Pd1 P1 C18 C19 -96.5(3)
C23 C18 C19 C20 0.1(5)
P1 C18 C19 C20 172.5(3)
C18 C19 C20 C21 1.7(6)
C18 C19 C20 C45 -174.8(3)
C19 C20 C21 C22 -1.3(6)
C45 C20 C21 C22 175.2(4)
C20 C21 C22 C23 -0.8(5)
C20 C21 C22 C46 178.8(3)
C19 C18 C23 C22 -2.2(5)
P1 C18 C23 C22 -174.4(3)
C21 C22 C23 C18 2.6(6)
C46 C22 C23 C18 -177.1(3)
C18 P1 C24 C25 -106.5(3)
C11 P1 C24 C25 141.7(3)
Pd1 P1 C24 C25 12.2(4)
C18 P1 C24 C29 69.2(3)
C11 P1 C24 C29 -42.6(3)
Pd1 P1 C24 C29 -172.1(2)
C29 C24 C25 C26 -1.5(6)
P1 C24 C25 C26 174.3(4)
C24 C25 C26 C27 1.5(8)
C24 C25 C26 C47 -170.2(6)
C25 C26 C27 C28 0.9(8)
C47 C26 C27 C28 172.8(6)
C26 C27 C28 C29 -3.4(7)
C26 C27 C28 C48 178.8(5)
C27 C28 C29 C24 3.4(6)
C48 C28 C29 C24 -178.8(4)
C25 C24 C29 C28 -0.9(6)
P1 C24 C29 C28 -176.8(3)
C36 P2 C30 C31 -101.3(3)
C13 P2 C30 C31 149.5(3)
Pd1 P2 C30 C31 16.2(4)
C36 P2 C30 C35 75.4(4)
C13 P2 C30 C35 -33.7(4)
Pd1 P2 C30 C35 -167.1(3)
C35 C30 C31 C32 1.2(6)
P2 C30 C31 C32 178.0(3)
C30 C31 C32 C33 -0.3(7)
C31 C32 C33 C34 -0.8(8)
C32 C33 C34 C35 1.1(8)
C33 C34 C35 C30 -0.2(7)
C31 C30 C35 C34 -0.9(6)
P2 C30 C35 C34 -177.7(4)
C30 P2 C36 C41 16.1(4)
C13 P2 C36 C41 127.3(3)
Pd1 P2 C36 C41 -110.5(3)
C30 P2 C36 C37 -165.9(3)
C13 P2 C36 C37 -54.8(3)
Pd1 P2 C36 C37 67.4(3)
C41 C36 C37 C38 -0.3(6)
P2 C36 C37 C38 -178.3(3)
C36 C37 C38 C39 0.1(7)
C37 C38 C39 C40 0.5(7)
C38 C39 C40 C41 -0.8(7)
C37 C36 C41 C40 -0.1(6)
P2 C36 C41 C40 177.9(3)
C39 C40 C41 C36 0.7(6)
C19 C20 C45 F3 107.3(4)
C21 C20 C45 F3 -69.2(5)
C19 C20 C45 F1 -12.7(6)
C21 C20 C45 F1 170.7(4)
C19 C20 C45 F2 -133.6(4)
C21 C20 C45 F2 49.9(5)
C21 C22 C46 F6 134.3(4)
C23 C22 C46 F6 -46.1(5)
C21 C22 C46 F5 -104.8(4)
C23 C22 C46 F5 74.8(4)
C21 C22 C46 F4 14.3(5)
C23 C22 C46 F4 -166.1(3)
C27 C26 C47 F7 30.6(12)
C25 C26 C47 F7 -157.6(8)
C27 C26 C47 F9 152.1(7)
C25 C26 C47 F9 -36.0(10)
C27 C26 C47 F8 -93.5(7)
C25 C26 C47 F8 78.4(9)
C29 C28 C48 F10 6.9(6)
C27 C28 C48 F10 -175.2(4)
C29 C28 C48 F11 -116.6(5)
C27 C28 C48 F11 61.2(6)
C29 C28 C48 F12 126.0(5)
C27 C28 C48 F12 -56.2(6)
